data_7117759
loop_
_publ_author_name
'Alok Ranjan'
'Anupam Mandal'
'Swapnil G. Yerande'
'Dattatraya H. Dethe'

_publ_section_title
;
 An asymmetric alkynylation/hydrothiolation cascade: an enantioselective
 synthesis of thiazolidine-2-imines from imines, acetylenes and
 isothiocyanates
;
_journal_name_full Chem.Commun.
_journal_page_first 14215
_journal_paper_doi 10.1039/C5cc05549K
_journal_volume 51
_journal_year 2015
_chemical_absolute_configuration rm
_chemical_formula_moiety 'C30 H23 Br N2 O S'
_chemical_formula_sum 'C30 H23 Br N2 O S'
_chemical_formula_weight 539.47
_space_group_crystal_system triclinic
_space_group_IT_number 1
_space_group_name_Hall 'P 1'
_space_group_name_H-M_alt 'P 1'
_symmetry_space_group_name_Hall 'P 1'
_symmetry_space_group_name_H-M 'P 1'
_atom_sites_solution_hydrogens geom
_audit_creation_method SHELXL-2014/7
_audit_update_record
;
2015-05-29 deposited with the CCDC.
2015-07-28 downloaded from the CCDC.
;
_cell_angle_alpha 75.443(5)
_cell_angle_beta 87.986(5)
_cell_angle_gamma 89.040(5)
_cell_formula_units_Z 2
_cell_length_a 9.724(5)
_cell_length_b 11.581(5)
_cell_length_c 11.774(5)
_cell_measurement_reflns_used 999
_cell_measurement_temperature 173(2)
_cell_measurement_theta_max 25.50
_cell_measurement_theta_min 2.10
_cell_volume 1282.5(10)
_computing_cell_refinement 'Bruker SAINT'
_computing_data_collection 'Bruker APEX2'
_computing_data_reduction 'Bruker SAINT'
_computing_structure_refinement 'SHELXL-2014/7 (Sheldrick, 2014)'
_diffrn_ambient_temperature 173(2)
_diffrn_measured_fraction_theta_full 0.999
_diffrn_measured_fraction_theta_max 0.999
_diffrn_measurement_device_type 'Bruker APEX-II CCD'
_diffrn_measurement_method '\f and \w scans'
_diffrn_radiation_type MoK\a
_diffrn_radiation_wavelength 0.71069
_diffrn_reflns_av_R_equivalents 0.0578
_diffrn_reflns_av_unetI/netI 0.2088
_diffrn_reflns_laue_measured_fraction_full 0.999
_diffrn_reflns_laue_measured_fraction_max 0.999
_diffrn_reflns_limit_h_max 11
_diffrn_reflns_limit_h_min -11
_diffrn_reflns_limit_k_max 14
_diffrn_reflns_limit_k_min -14
_diffrn_reflns_limit_l_max 14
_diffrn_reflns_limit_l_min -14
_diffrn_reflns_number 13366
_diffrn_reflns_point_group_measured_fraction_full 0.976
_diffrn_reflns_point_group_measured_fraction_max 0.976
_diffrn_reflns_theta_full 25.240
_diffrn_reflns_theta_max 25.499
_diffrn_reflns_theta_min 2.096
_diffrn_source 'fine-focus sealed tube'
_exptl_absorpt_coefficient_mu 1.710
_exptl_absorpt_correction_type empirical
_exptl_absorpt_process_details sadabs
_exptl_crystal_colour colorless
_exptl_crystal_density_diffrn 1.397
_exptl_crystal_description block
_exptl_crystal_F_000 552
_exptl_crystal_size_max 0.21
_exptl_crystal_size_mid 0.18
_exptl_crystal_size_min 0.16
_exptl_transmission_factor_max 0.761
_exptl_transmission_factor_min 0.705
_refine_diff_density_max 0.855
_refine_diff_density_min -0.539
_refine_diff_density_rms 0.100
_refine_ls_abs_structure_details
;
 Flack x determined using 1648 quotients [(I+)-(I-)]/[(I+)+(I-)]
 (Parsons, Flack and Wagner, Acta Cryst. B69 (2013) 249-259).
;
_refine_ls_abs_structure_Flack 0.108(9)
_refine_ls_extinction_coef .
_refine_ls_extinction_method none
_refine_ls_goodness_of_fit_ref 1.023
_refine_ls_hydrogen_treatment constr
_refine_ls_matrix_type full
_refine_ls_number_parameters 611
_refine_ls_number_reflns 9327
_refine_ls_number_restraints 9
_refine_ls_restrained_S_all 1.023
_refine_ls_R_factor_all 0.1707
_refine_ls_R_factor_gt 0.0884
_refine_ls_shift/su_max 0.000
_refine_ls_shift/su_mean 0.000
_refine_ls_structure_factor_coef Fsqd
_refine_ls_weighting_details 'w=1/[\s^2^(Fo^2^)+(0.0533P)^2^] where P=(Fo^2^+2Fc^2^)/3'
_refine_ls_weighting_scheme calc
_refine_ls_wR_factor_gt 0.1450
_refine_ls_wR_factor_ref 0.1736
_reflns_Friedel_coverage 0.955
_reflns_friedel_fraction_full 0.953
_reflns_friedel_fraction_max 0.954
_reflns_number_gt 5260
_reflns_number_total 9327
_reflns_threshold_expression 'I > 2\s(I)'
_cod_data_source_file c5cc05549k2.cif
_cod_data_source_block compound1
_cod_database_code 7117759
_shelx_shelxl_version_number 2014/7
_shelx_space_group_comment
;
The symmetry employed for this shelxl refinement is uniquely defined
by the following loop, which should always be used as a source of
symmetry information in preference to the above space-group names.
They are only intended as comments.
;

loop_
_space_group_symop_operation_xyz
'x, y, z'

loop_
_atom_site_label
_atom_site_type_symbol
_atom_site_fract_x
_atom_site_fract_y
_atom_site_fract_z
_atom_site_U_iso_or_equiv
_atom_site_adp_type
_atom_site_occupancy
_atom_site_site_symmetry_order
_atom_site_calc_flag
_atom_site_refinement_flags_posn
_atom_site_refinement_flags_adp
_atom_site_refinement_flags_occupancy
_atom_site_disorder_assembly
_atom_site_disorder_group
Br1 Br 0.07678(17) -0.78772(13) 0.88633(13) 0.0479(6) Uani 1 1 d . . . . .
Br2 Br -0.38731(19) 0.06913(17) -0.08872(15) 0.0654(7) Uani 1 1 d . . . . .
S1 S -0.1098(4) -0.2212(3) 0.3511(3) 0.0243(9) Uani 1 1 d . . . . .
S2 S -0.6532(3) -0.4429(3) 0.4787(3) 0.0234(9) Uani 1 1 d . . . . .
O1 O -0.0163(10) -0.1564(9) 0.1318(8) 0.038(3) Uani 1 1 d . . . . .
O2 O -0.5671(10) -0.5335(8) 0.6890(8) 0.038(3) Uani 1 1 d . . . . .
N1 N -0.0979(11) -0.3493(9) 0.1852(10) 0.024(3) Uani 1 1 d . . . . .
N2 N -0.1810(11) -0.4396(9) 0.3715(9) 0.021(3) Uani 1 1 d . . . . .
N3 N -0.5702(11) -0.3265(10) 0.6413(9) 0.025(3) Uani 1 1 d . . . . .
N4 N -0.6462(11) -0.2157(10) 0.4622(9) 0.018(3) Uani 1 1 d . . . . .
C1 C -0.0357(14) -0.2517(13) 0.1095(12) 0.029(4) Uani 1 1 d . . . . .
C2 C 0.0136(14) -0.2747(12) -0.0038(11) 0.025(3) Uani 1 1 d . . . . .
C3 C -0.0281(16) -0.3721(14) -0.0386(12) 0.038(4) Uani 1 1 d . . . . .
H3A H -0.0933 -0.4250 0.0084 0.046 Uiso 1 1 calc R U . . .
C4 C 0.0244(16) -0.3942(15) -0.1426(13) 0.039(4) Uani 1 1 d . . . . .
H4A H -0.0068 -0.4615 -0.1666 0.047 Uiso 1 1 calc R U . . .
C5 C 0.1186(16) -0.3218(14) -0.2099(14) 0.037(4) Uani 1 1 d . U . . .
H5A H 0.1546 -0.3381 -0.2803 0.044 Uiso 1 1 calc R U . . .
C6 C 0.1631(15) -0.2213(14) -0.1741(13) 0.031(4) Uani 1 1 d . . . . .
H6A H 0.2292 -0.1694 -0.2211 0.037 Uiso 1 1 calc R U . . .
C7 C 0.1118(16) -0.1979(14) -0.0722(13) 0.035(4) Uani 1 1 d . . . . .
H7A H 0.1424 -0.1304 -0.0483 0.042 Uiso 1 1 calc R U . . .
C8 C -0.1252(15) -0.3445(13) 0.2912(14) 0.030(4) Uani 1 1 d . . . . .
C9 C -0.2138(14) -0.5490(12) 0.3424(11) 0.023(3) Uani 1 1 d . . . . .
C10 C -0.3430(14) -0.5978(12) 0.3725(12) 0.030(4) Uani 1 1 d . . . . .
H11A H -0.4073 -0.5617 0.4159 0.036 Uiso 1 1 calc R U . . .
C11 C -0.3779(15) -0.6995(12) 0.3392(11) 0.031(4) Uani 1 1 d . . . . .
H12A H -0.4654 -0.7345 0.3622 0.037 Uiso 1 1 calc R U . . .
C12 C -0.2875(15) -0.7509(13) 0.2727(12) 0.028(4) Uani 1 1 d . . . . .
C13 C -0.1578(16) -0.7043(13) 0.2480(13) 0.034(4) Uani 1 1 d . . . . .
H14A H -0.0935 -0.7423 0.2063 0.040 Uiso 1 1 calc R U . . .
C14 C -0.1167(15) -0.6031(12) 0.2819(12) 0.027(4) Uani 1 1 d . . . . .
H15A H -0.0263 -0.5724 0.2645 0.033 Uiso 1 1 calc R U . . .
C15 C -0.3297(18) -0.8591(13) 0.2326(14) 0.050(5) Uani 1 1 d . . . . .
H15B H -0.4252 -0.8791 0.2582 0.076 Uiso 1 1 calc R U . . .
H15C H -0.3216 -0.8415 0.1468 0.076 Uiso 1 1 calc R U . . .
H15D H -0.2695 -0.9267 0.2669 0.076 Uiso 1 1 calc R U . . .
C16 C -0.2149(14) -0.4251(12) 0.4912(11) 0.020(3) Uani 1 1 d . . . . .
H17A H -0.3165 -0.4343 0.5056 0.025 Uiso 1 1 calc R U . . .
C17 C -0.1432(15) -0.5179(12) 0.5869(12) 0.024(4) Uani 1 1 d . . . . .
C18 C -0.2201(15) -0.5884(13) 0.6795(12) 0.027(4) Uani 1 1 d . . . . .
H19A H -0.3177 -0.5817 0.6812 0.032 Uiso 1 1 calc R U . . .
C19 C -0.1547(16) -0.6682(12) 0.7692(12) 0.031(4) Uani 1 1 d . . . . .
H20A H -0.2073 -0.7163 0.8326 0.037 Uiso 1 1 calc R U . . .
C20 C -0.0141(16) -0.6779(12) 0.7666(11) 0.028(4) Uani 1 1 d . . . . .
C21 C 0.0648(15) -0.6093(13) 0.6706(13) 0.028(4) Uani 1 1 d . . . . .
H22A H 0.1621 -0.6174 0.6674 0.033 Uiso 1 1 calc R U . . .
C22 C -0.0028(15) -0.5302(12) 0.5816(12) 0.030(4) Uani 1 1 d . . . . .
H23A H 0.0486 -0.4840 0.5162 0.036 Uiso 1 1 calc R U . . .
C23 C -0.1779(14) -0.3002(12) 0.4923(12) 0.024(4) Uiso 1 1 d . . . . .
C24 C -0.1905(13) -0.2529(12) 0.5836(11) 0.024(3) Uani 1 1 d . . . . .
H25A H -0.2280 -0.3048 0.6530 0.028 Uiso 1 1 calc R U . . .
C25 C -0.1562(13) -0.1332(13) 0.5954(13) 0.026(4) Uani 1 1 d . . . . .
C26 C -0.1521(16) -0.1199(14) 0.7121(13) 0.040(4) Uani 1 1 d . . . . .
H27A H -0.1710 -0.1854 0.7774 0.047 Uiso 1 1 calc R U . . .
C27 C -0.1197(16) -0.0075(15) 0.7283(16) 0.048(5) Uani 1 1 d . . . . .
H28A H -0.1156 0.0025 0.8057 0.057 Uiso 1 1 calc R U . . .
C28 C -0.0938(15) 0.0880(16) 0.6345(15) 0.040(4) Uani 1 1 d . . . . .
H29A H -0.0695 0.1630 0.6466 0.048 Uiso 1 1 calc R U . . .
C29 C -0.1033(16) 0.0736(14) 0.5247(15) 0.037(4) Uani 1 1 d . . . . .
H30A H -0.0897 0.1407 0.4598 0.045 Uiso 1 1 calc R U . . .
C30 C -0.1320(14) -0.0344(14) 0.5041(13) 0.030(4) Uani 1 1 d . . . . .
H31A H -0.1353 -0.0413 0.4255 0.036 Uiso 1 1 calc R U . . .
C31 C -0.5472(13) -0.4384(13) 0.7140(12) 0.024(3) Uani 1 1 d . . . . .
C32 C -0.4918(14) -0.4350(14) 0.8268(12) 0.029(4) Uani 1 1 d . . . . .
C33 C -0.4709(15) -0.3280(15) 0.8557(12) 0.034(4) Uani 1 1 d . . . . .
H34A H -0.4886 -0.2541 0.8011 0.041 Uiso 1 1 calc R U . . .
C34 C -0.4224(17) -0.3313(15) 0.9681(15) 0.047(5) Uani 1 1 d . . . . .
H35A H -0.4122 -0.2589 0.9909 0.056 Uiso 1 1 calc R U . . .
C35 C -0.3905(17) -0.4362(16) 1.0435(15) 0.045(5) Uiso 1 1 d . . . . .
H36A H -0.3533 -0.4362 1.1170 0.054 Uiso 1 1 calc R U . . .
C36 C -0.4106(17) -0.5419(16) 1.0161(14) 0.048(5) Uani 1 1 d . . . . .
H37A H -0.3886 -0.6149 1.0706 0.057 Uiso 1 1 calc R U . . .
C37 C -0.4628(16) -0.5431(16) 0.9090(13) 0.044(5) Uani 1 1 d . . . . .
H38A H -0.4793 -0.6169 0.8906 0.053 Uiso 1 1 calc R U . . .
C38 C -0.6191(14) -0.3206(14) 0.5371(13) 0.027(4) Uani 1 1 d . . . . .
C39 C -0.6324(13) -0.1070(12) 0.4983(11) 0.019(3) Uani 1 1 d . . . . .
C40 C -0.5050(15) -0.0674(14) 0.5124(13) 0.033(4) Uani 1 1 d . . . . .
H41A H -0.4256 -0.1091 0.4942 0.040 Uiso 1 1 calc R U . . .
C41 C -0.4907(16) 0.0344(13) 0.5535(12) 0.031(4) Uani 1 1 d . . . . .
H42A H -0.4012 0.0619 0.5624 0.037 Uiso 1 1 calc R U . . .
C42 C -0.6049(15) 0.0966(12) 0.5817(12) 0.024(3) Uani 1 1 d . . . . .
C43 C -0.7314(14) 0.0556(12) 0.5652(12) 0.031(4) Uani 1 1 d . . . . .
H44A H -0.8111 0.0974 0.5825 0.037 Uiso 1 1 calc R U . . .
C44 C -0.7473(15) -0.0474(12) 0.5231(12) 0.029(4) Uiso 1 1 d . . . . .
H45A H -0.8364 -0.0746 0.5122 0.034 Uiso 1 1 calc R U . . .
C45 C -0.5889(16) 0.2053(12) 0.6252(13) 0.040(4) Uani 1 1 d . . . . .
H45B H -0.4908 0.2202 0.6313 0.060 Uiso 1 1 calc R U . . .
H45C H -0.6305 0.2738 0.5703 0.060 Uiso 1 1 calc R U . . .
H45D H -0.6347 0.1936 0.7027 0.060 Uiso 1 1 calc R U . . .
C46 C -0.7074(13) -0.2166(11) 0.3508(11) 0.018(3) Uani 1 1 d . . . . .
H47A H -0.8042 -0.1861 0.3505 0.021 Uiso 1 1 calc R U . . .
C47 C -0.6264(14) -0.1411(12) 0.2459(11) 0.021(3) Uani 1 1 d . . . . .
C48 C -0.6966(16) -0.0650(13) 0.1572(12) 0.033(4) Uani 1 1 d . . . . .
H49A H -0.7938 -0.0580 0.1640 0.040 Uiso 1 1 calc R U . . .
C49 C -0.6279(17) 0.0004(13) 0.0598(13) 0.039(4) Uani 1 1 d . . . . .
H50A H -0.6754 0.0564 0.0009 0.047 Uiso 1 1 calc R U . . .
C50 C -0.4883(18) -0.0166(13) 0.0490(13) 0.040(4) Uani 1 1 d . . . . .
C51 C -0.4130(15) -0.0921(13) 0.1343(12) 0.028(4) Uani 1 1 d . . . . .
H52A H -0.3160 -0.1001 0.1264 0.033 Uiso 1 1 calc R U . . .
C52 C -0.4869(13) -0.1560(11) 0.2325(12) 0.024(3) Uani 1 1 d . . . . .
H53A H -0.4396 -0.2115 0.2920 0.028 Uiso 1 1 calc R U . . .
C53 C -0.7080(13) -0.3490(12) 0.3469(11) 0.020(3) Uiso 1 1 d . . . . .
C54 C -0.7378(13) -0.3818(12) 0.2486(13) 0.025(4) Uani 1 1 d . . . . .
H55A H -0.7544 -0.3179 0.1820 0.030 Uiso 1 1 calc R U . . .
C55 C -0.7483(15) -0.4992(13) 0.2296(12) 0.028(4) Uani 1 1 d . . . . .
C56 C -0.7554(16) -0.6078(15) 0.3184(14) 0.037(4) Uani 1 1 d . . . . .
H57A H -0.7558 -0.6063 0.3987 0.045 Uiso 1 1 calc R U . . .
C57 C -0.7616(17) -0.7159(15) 0.2885(16) 0.044(5) Uani 1 1 d . . . . .
H58A H -0.7652 -0.7883 0.3483 0.053 Uiso 1 1 calc R U . . .
C58 C -0.7627(18) -0.7185(15) 0.1747(16) 0.049(5) Uani 1 1 d . . . . .
H59A H -0.7669 -0.7929 0.1549 0.059 Uiso 1 1 calc R U . . .
C59 C -0.7576(19) -0.6125(17) 0.0849(16) 0.054(5) Uani 1 1 d . . . . .
H60A H -0.7612 -0.6143 0.0048 0.065 Uiso 1 1 calc R U . . .
C60 C -0.7476(15) -0.5078(14) 0.1150(14) 0.037(4) Uani 1 1 d . . . . .
H61A H -0.7397 -0.4366 0.0540 0.044 Uiso 1 1 calc R U . . .

loop_
_atom_site_aniso_label
_atom_site_aniso_U_11
_atom_site_aniso_U_22
_atom_site_aniso_U_33
_atom_site_aniso_U_23
_atom_site_aniso_U_13
_atom_site_aniso_U_12
Br1 0.0743(14) 0.0343(11) 0.0333(10) -0.0029(8) -0.0196(9) 0.0029(9)
Br2 0.0760(15) 0.0780(15) 0.0329(11) 0.0023(10) 0.0182(10) -0.0243(11)
S1 0.018(2) 0.032(2) 0.024(2) -0.0105(18) 0.0022(17) -0.0037(17)
S2 0.018(2) 0.024(2) 0.027(2) -0.0043(18) -0.0056(17) -0.0048(17)
O1 0.043(7) 0.035(7) 0.040(7) -0.020(5) 0.017(5) -0.015(5)
O2 0.061(8) 0.019(6) 0.032(6) -0.005(5) -0.009(5) -0.006(5)
N1 0.025(7) 0.030(7) 0.022(7) -0.013(6) 0.001(5) -0.009(6)
N2 0.019(7) 0.025(7) 0.016(6) 0.001(5) 0.002(5) -0.005(5)
N3 0.026(7) 0.028(7) 0.020(7) -0.002(6) -0.006(6) -0.001(6)
N4 0.018(7) 0.022(7) 0.017(6) -0.008(5) -0.010(5) 0.003(5)
C1 0.026(9) 0.033(9) 0.027(8) -0.002(7) -0.001(7) -0.023(7)
C2 0.021(9) 0.033(9) 0.021(8) -0.008(7) 0.001(7) -0.009(7)
C3 0.047(11) 0.050(11) 0.020(9) -0.013(8) 0.008(8) -0.007(9)
C4 0.040(11) 0.044(11) 0.033(10) -0.012(8) 0.008(8) -0.003(9)
C5 0.030(7) 0.042(7) 0.039(7) -0.013(6) 0.010(6) 0.002(6)
C6 0.018(9) 0.042(11) 0.027(9) 0.001(8) 0.006(7) -0.012(8)
C7 0.047(11) 0.037(10) 0.023(9) -0.014(8) 0.015(8) -0.011(9)
C8 0.023(9) 0.021(9) 0.042(11) 0.002(8) -0.002(8) -0.014(7)
C9 0.027(9) 0.030(9) 0.015(8) -0.010(6) -0.006(7) -0.009(7)
C10 0.025(9) 0.034(9) 0.036(9) -0.015(7) 0.003(7) -0.007(7)
C11 0.031(10) 0.034(9) 0.031(9) -0.014(7) -0.001(7) -0.010(7)
C12 0.024(9) 0.031(9) 0.032(9) -0.010(7) -0.004(8) -0.008(8)
C13 0.040(11) 0.032(10) 0.030(10) -0.011(8) 0.005(8) 0.008(8)
C14 0.023(9) 0.021(9) 0.036(10) -0.005(7) 0.004(7) 0.000(7)
C15 0.075(14) 0.037(10) 0.042(11) -0.015(8) 0.004(9) -0.013(9)
C16 0.016(8) 0.029(9) 0.021(8) -0.017(7) 0.009(6) -0.001(7)
C17 0.029(10) 0.023(9) 0.019(8) -0.003(7) -0.005(7) -0.006(7)
C18 0.026(9) 0.031(9) 0.031(9) -0.022(8) 0.003(7) -0.006(7)
C19 0.045(11) 0.032(9) 0.016(8) -0.005(7) -0.004(7) -0.003(8)
C20 0.040(10) 0.030(9) 0.021(9) -0.019(7) -0.013(7) 0.007(8)
C21 0.027(9) 0.023(9) 0.034(10) -0.009(8) -0.004(8) -0.002(7)
C22 0.031(10) 0.033(9) 0.024(8) -0.003(7) 0.012(7) 0.001(7)
C24 0.021(8) 0.037(9) 0.018(8) -0.016(7) -0.010(6) 0.004(7)
C25 0.009(8) 0.030(9) 0.044(10) -0.019(8) -0.009(7) 0.010(7)
C26 0.054(11) 0.043(11) 0.028(9) -0.020(8) -0.007(8) 0.002(9)
C27 0.046(12) 0.060(13) 0.054(12) -0.045(11) -0.013(9) 0.011(10)
C28 0.034(10) 0.049(12) 0.052(12) -0.041(10) -0.012(9) 0.009(9)
C29 0.032(11) 0.017(9) 0.066(13) -0.015(8) -0.006(9) -0.006(8)
C30 0.022(9) 0.042(11) 0.027(9) -0.010(8) -0.006(7) 0.004(8)
C31 0.009(8) 0.031(10) 0.028(9) 0.000(7) 0.000(6) 0.002(7)
C32 0.018(9) 0.044(10) 0.025(9) -0.007(8) -0.005(7) -0.004(7)
C33 0.036(11) 0.048(11) 0.023(9) -0.014(8) -0.013(8) -0.008(8)
C34 0.050(12) 0.032(10) 0.063(13) -0.021(9) -0.002(10) -0.010(9)
C36 0.040(11) 0.058(13) 0.033(10) 0.009(9) -0.004(8) 0.014(9)
C37 0.041(11) 0.066(13) 0.023(10) -0.008(9) -0.009(8) 0.018(9)
C38 0.012(9) 0.042(10) 0.028(10) -0.011(8) 0.004(7) 0.000(7)
C39 0.007(8) 0.025(9) 0.022(8) 0.002(6) 0.003(6) -0.005(6)
C40 0.019(9) 0.046(11) 0.042(10) -0.023(9) -0.005(7) 0.012(8)
C41 0.032(10) 0.029(9) 0.036(10) -0.016(8) -0.002(8) -0.007(8)
C42 0.023(9) 0.016(8) 0.029(9) -0.002(7) 0.008(7) 0.004(7)
C43 0.013(9) 0.036(10) 0.047(10) -0.018(8) 0.010(7) 0.001(7)
C45 0.057(12) 0.028(10) 0.041(10) -0.019(8) -0.007(8) 0.007(8)
C46 0.014(8) 0.017(8) 0.023(8) -0.007(6) -0.002(6) 0.012(6)
C47 0.019(9) 0.028(9) 0.022(8) -0.017(7) -0.004(7) 0.006(7)
C48 0.038(11) 0.041(10) 0.022(9) -0.012(8) 0.000(8) -0.006(8)
C49 0.044(12) 0.034(10) 0.035(10) -0.001(8) 0.000(8) -0.004(8)
C50 0.064(13) 0.032(10) 0.026(9) -0.013(8) 0.000(9) -0.006(9)
C51 0.030(10) 0.036(10) 0.026(9) -0.023(8) -0.001(7) -0.006(8)
C52 0.026(9) 0.015(8) 0.027(8) -0.002(6) 0.004(7) -0.001(7)
C54 0.013(8) 0.013(8) 0.048(11) -0.004(7) -0.002(7) 0.002(6)
C55 0.030(10) 0.036(10) 0.020(9) -0.008(7) -0.003(7) -0.011(8)
C56 0.031(10) 0.041(11) 0.039(10) -0.008(8) -0.014(8) -0.014(8)
C57 0.049(12) 0.025(11) 0.054(12) 0.002(9) -0.021(10) -0.015(9)
C58 0.061(13) 0.035(11) 0.057(13) -0.022(10) -0.001(10) 0.000(9)
C59 0.067(14) 0.053(13) 0.052(13) -0.030(11) 0.000(10) -0.019(11)
C60 0.034(10) 0.039(11) 0.039(10) -0.012(8) -0.008(8) -0.014(8)

loop_
_atom_type_symbol
_atom_type_description
_atom_type_scat_dispersion_real
_atom_type_scat_dispersion_imag
_atom_type_scat_source
C C 0.0033 0.0016 'International Tables Vol C Tables 4.2.6.8 and 6.1.1.4'
H H 0.0000 0.0000 'International Tables Vol C Tables 4.2.6.8 and 6.1.1.4'
N N 0.0061 0.0033 'International Tables Vol C Tables 4.2.6.8 and 6.1.1.4'
O O 0.0106 0.0060 'International Tables Vol C Tables 4.2.6.8 and 6.1.1.4'
S S 0.1246 0.1234 'International Tables Vol C Tables 4.2.6.8 and 6.1.1.4'
Br Br -0.2901 2.4595 'International Tables Vol C Tables 4.2.6.8 and 6.1.1.4'

loop_
_geom_angle_atom_site_label_1
_geom_angle_atom_site_label_2
_geom_angle_atom_site_label_3
_geom_angle
_geom_angle_site_symmetry_1
_geom_angle_site_symmetry_3
C8 S1 C23 93.2(6) . .
C53 S2 C38 91.9(7) . .
C8 N1 C1 118.2(12) . .
C8 N2 C9 122.5(12) . .
C8 N2 C16 117.7(11) . .
C9 N2 C16 119.7(10) . .
C38 N3 C31 117.7(13) . .
C38 N4 C39 120.0(11) . .
C38 N4 C46 118.1(11) . .
C39 N4 C46 121.4(11) . .
O1 C1 N1 125.2(13) . .
O1 C1 C2 121.2(12) . .
N1 C1 C2 113.5(12) . .
C3 C2 C7 119.7(13) . .
C3 C2 C1 121.6(12) . .
C7 C2 C1 118.6(12) . .
C2 C3 C4 120.4(14) . .
C5 C4 C3 121.0(16) . .
C4 C5 C6 119.0(15) . .
C7 C6 C5 120.7(14) . .
C6 C7 C2 119.2(14) . .
N1 C8 N2 121.1(13) . .
N1 C8 S1 127.6(11) . .
N2 C8 S1 111.2(11) . .
C10 C9 C14 120.9(13) . .
C10 C9 N2 119.3(12) . .
C14 C9 N2 119.8(12) . .
C11 C10 C9 119.6(13) . .
C12 C11 C10 121.0(14) . .
C13 C12 C11 118.5(14) . .
C13 C12 C15 121.2(14) . .
C11 C12 C15 120.3(14) . .
C12 C13 C14 122.5(14) . .
C9 C14 C13 117.4(13) . .
N2 C16 C23 107.4(10) . .
N2 C16 C17 112.7(11) . .
C23 C16 C17 112.0(12) . .
C22 C17 C18 120.4(13) . .
C22 C17 C16 119.7(12) . .
C18 C17 C16 119.9(13) . .
C19 C18 C17 120.0(14) . .
C20 C19 C18 120.0(14) . .
C19 C20 C21 120.4(13) . .
C19 C20 Br1 120.7(11) . .
C21 C20 Br1 118.8(11) . .
C22 C21 C20 118.7(14) . .
C17 C22 C21 120.6(13) . .
C24 C23 C16 126.0(13) . .
C24 C23 S1 123.5(11) . .
C16 C23 S1 110.4(10) . .
C23 C24 C25 130.8(14) . .
C30 C25 C26 118.3(14) . .
C30 C25 C24 125.6(14) . .
C26 C25 C24 116.1(13) . .
C27 C26 C25 118.4(15) . .
C28 C27 C26 121.3(15) . .
C29 C28 C27 118.9(16) . .
C28 C29 C30 122.1(16) . .
C29 C30 C25 121.0(15) . .
O2 C31 N3 125.4(13) . .
O2 C31 C32 121.4(13) . .
N3 C31 C32 113.2(13) . .
C33 C32 C37 119.4(14) . .
C33 C32 C31 121.5(13) . .
C37 C32 C31 119.1(14) . .
C32 C33 C34 118.5(15) . .
C35 C34 C33 120.7(17) . .
C34 C35 C36 121.2(17) . .
C35 C36 C37 119.9(17) . .
C36 C37 C32 120.1(17) . .
N3 C38 N4 121.3(13) . .
N3 C38 S2 126.0(12) . .
N4 C38 S2 112.6(11) . .
C40 C39 C44 120.7(14) . .
C40 C39 N4 119.5(12) . .
C44 C39 N4 119.7(12) . .
C39 C40 C41 119.9(14) . .
C42 C41 C40 121.3(15) . .
C43 C42 C41 117.4(13) . .
C43 C42 C45 121.6(13) . .
C41 C42 C45 121.0(14) . .
C42 C43 C44 121.9(13) . .
C39 C44 C43 118.7(14) . .
N4 C46 C47 112.1(11) . .
N4 C46 C53 105.5(10) . .
C47 C46 C53 111.0(10) . .
C52 C47 C48 119.3(13) . .
C52 C47 C46 121.2(12) . .
C48 C47 C46 119.1(12) . .
C49 C48 C47 120.7(15) . .
C48 C49 C50 118.5(15) . .
C49 C50 C51 123.2(14) . .
C49 C50 Br2 120.3(12) . .
C51 C50 Br2 116.5(13) . .
C50 C51 C52 116.3(14) . .
C47 C52 C51 121.8(13) . .
C54 C53 C46 121.8(12) . .
C54 C53 S2 126.5(11) . .
C46 C53 S2 111.6(9) . .
C53 C54 C55 129.7(14) . .
C60 C55 C56 116.8(14) . .
C60 C55 C54 117.3(13) . .
C56 C55 C54 125.9(14) . .
C57 C56 C55 120.4(15) . .
C58 C57 C56 120.1(15) . .
C57 C58 C59 120.9(16) . .
C60 C59 C58 118.5(17) . .
C59 C60 C55 123.4(16) . .

loop_
_geom_bond_atom_site_label_1
_geom_bond_atom_site_label_2
_geom_bond_distance
_geom_bond_site_symmetry_2
Br1 C20 1.880(14) .
Br2 C50 1.921(15) .
S1 C8 1.754(16) .
S1 C23 1.793(14) .
S2 C53 1.751(13) .
S2 C38 1.764(16) .
O1 C1 1.216(15) .
O2 C31 1.228(15) .
N1 C8 1.282(17) .
N1 C1 1.384(15) .
N2 C8 1.364(16) .
N2 C9 1.437(16) .
N2 C16 1.486(15) .
N3 C38 1.317(17) .
N3 C31 1.382(16) .
N4 C38 1.338(17) .
N4 C39 1.436(16) .
N4 C46 1.462(15) .
C1 C2 1.487(18) .
C2 C3 1.365(19) .
C2 C7 1.402(18) .
C3 C4 1.391(19) .
C4 C5 1.345(19) .
C5 C6 1.41(2) .
C6 C7 1.370(19) .
C9 C10 1.384(17) .
C9 C14 1.396(18) .
C10 C11 1.383(17) .
C11 C12 1.381(19) .
C12 C13 1.37(2) .
C12 C15 1.513(19) .
C13 C14 1.399(19) .
C16 C23 1.500(18) .
C16 C17 1.527(18) .
C17 C22 1.371(18) .
C17 C18 1.389(18) .
C18 C19 1.383(19) .
C19 C20 1.370(19) .
C20 C21 1.416(19) .
C21 C22 1.384(19) .
C23 C24 1.325(17) .
C24 C25 1.472(18) .
C25 C30 1.376(19) .
C25 C26 1.422(19) .
C26 C27 1.40(2) .
C27 C28 1.37(2) .
C28 C29 1.35(2) .
C29 C30 1.37(2) .
C31 C32 1.460(19) .
C32 C33 1.384(19) .
C32 C37 1.41(2) .
C33 C34 1.41(2) .
C34 C35 1.35(2) .
C35 C36 1.36(2) .
C36 C37 1.38(2) .
C39 C40 1.358(18) .
C39 C44 1.365(18) .
C40 C41 1.394(19) .
C41 C42 1.388(19) .
C42 C43 1.364(18) .
C42 C45 1.486(18) .
C43 C44 1.416(18) .
C46 C47 1.524(17) .
C46 C53 1.545(17) .
C47 C52 1.374(17) .
C47 C48 1.378(19) .
C48 C49 1.365(19) .
C49 C50 1.37(2) .
C50 C51 1.38(2) .
C51 C52 1.389(18) .
C53 C54 1.348(18) .
C54 C55 1.438(19) .
C55 C60 1.377(19) .
C55 C56 1.420(19) .
C56 C57 1.39(2) .
C57 C58 1.35(2) .
C58 C59 1.40(2) .
C59 C60 1.35(2) .

loop_
_geom_torsion_atom_site_label_1
_geom_torsion_atom_site_label_2
_geom_torsion_atom_site_label_3
_geom_torsion_atom_site_label_4
_geom_torsion
_geom_torsion_site_symmetry_1
_geom_torsion_site_symmetry_2
_geom_torsion_site_symmetry_3
_geom_torsion_site_symmetry_4
C8 N1 C1 O1 -8(2) . . . .
C8 N1 C1 C2 169.7(12) . . . .
O1 C1 C2 C3 -168.1(15) . . . .
N1 C1 C2 C3 15(2) . . . .
O1 C1 C2 C7 16(2) . . . .
N1 C1 C2 C7 -161.6(13) . . . .
C7 C2 C3 C4 -1(2) . . . .
C1 C2 C3 C4 -177.2(14) . . . .
C2 C3 C4 C5 1(2) . . . .
C3 C4 C5 C6 -1(2) . . . .
C4 C5 C6 C7 0(2) . . . .
C5 C6 C7 C2 0(2) . . . .
C3 C2 C7 C6 1(2) . . . .
C1 C2 C7 C6 176.9(14) . . . .
C1 N1 C8 N2 -177.1(13) . . . .
C1 N1 C8 S1 7.4(19) . . . .
C9 N2 C8 N1 -1(2) . . . .
C16 N2 C8 N1 -177.5(12) . . . .
C9 N2 C8 S1 175.4(10) . . . .
C16 N2 C8 S1 -1.3(16) . . . .
C23 S1 C8 N1 177.0(14) . . . .
C23 S1 C8 N2 1.2(11) . . . .
C8 N2 C9 C10 -129.9(14) . . . .
C16 N2 C9 C10 46.8(17) . . . .
C8 N2 C9 C14 48.6(19) . . . .
C16 N2 C9 C14 -134.7(13) . . . .
C14 C9 C10 C11 -2(2) . . . .
N2 C9 C10 C11 176.4(11) . . . .
C9 C10 C11 C12 -2(2) . . . .
C10 C11 C12 C13 5(2) . . . .
C10 C11 C12 C15 -177.4(13) . . . .
C11 C12 C13 C14 -4(2) . . . .
C15 C12 C13 C14 178.7(14) . . . .
C10 C9 C14 C13 3(2) . . . .
N2 C9 C14 C13 -175.2(12) . . . .
C12 C13 C14 C9 0(2) . . . .
C8 N2 C16 C23 0.7(17) . . . .
C9 N2 C16 C23 -176.1(11) . . . .
C8 N2 C16 C17 -123.1(13) . . . .
C9 N2 C16 C17 60.1(16) . . . .
N2 C16 C17 C22 55.3(17) . . . .
C23 C16 C17 C22 -65.9(16) . . . .
N2 C16 C17 C18 -125.6(13) . . . .
C23 C16 C17 C18 113.3(14) . . . .
C22 C17 C18 C19 2(2) . . . .
C16 C17 C18 C19 -176.8(12) . . . .
C17 C18 C19 C20 0(2) . . . .
C18 C19 C20 C21 -2(2) . . . .
C18 C19 C20 Br1 -178.9(10) . . . .
C19 C20 C21 C22 2(2) . . . .
Br1 C20 C21 C22 178.8(10) . . . .
C18 C17 C22 C21 -3(2) . . . .
C16 C17 C22 C21 176.5(12) . . . .
C20 C21 C22 C17 1(2) . . . .
N2 C16 C23 C24 -178.9(13) . . . .
C17 C16 C23 C24 -54.7(19) . . . .
N2 C16 C23 S1 0.2(14) . . . .
C17 C16 C23 S1 124.4(10) . . . .
C8 S1 C23 C24 178.3(13) . . . .
C8 S1 C23 C16 -0.8(11) . . . .
C16 C23 C24 C25 179.0(13) . . . .
S1 C23 C24 C25 0(2) . . . .
C23 C24 C25 C30 16(2) . . . .
C23 C24 C25 C26 -165.7(15) . . . .
C30 C25 C26 C27 -2(2) . . . .
C24 C25 C26 C27 179.9(13) . . . .
C25 C26 C27 C28 1(2) . . . .
C26 C27 C28 C29 2(2) . . . .
C27 C28 C29 C30 -3(2) . . . .
C28 C29 C30 C25 2(2) . . . .
C26 C25 C30 C29 1(2) . . . .
C24 C25 C30 C29 178.7(14) . . . .
C38 N3 C31 O2 1(2) . . . .
C38 N3 C31 C32 179.4(12) . . . .
O2 C31 C32 C33 -179.2(13) . . . .
N3 C31 C32 C33 2(2) . . . .
O2 C31 C32 C37 -1(2) . . . .
N3 C31 C32 C37 -179.6(12) . . . .
C37 C32 C33 C34 -1(2) . . . .
C31 C32 C33 C34 177.4(14) . . . .
C32 C33 C34 C35 3(2) . . . .
C33 C34 C35 C36 -3(3) . . . .
C34 C35 C36 C37 1(3) . . . .
C35 C36 C37 C32 2(2) . . . .
C33 C32 C37 C36 -2(2) . . . .
C31 C32 C37 C36 -180.0(14) . . . .
C31 N3 C38 N4 179.0(11) . . . .
C31 N3 C38 S2 -2.2(19) . . . .
C39 N4 C38 N3 -5(2) . . . .
C46 N4 C38 N3 -176.7(12) . . . .
C39 N4 C38 S2 176.1(9) . . . .
C46 N4 C38 S2 4.3(15) . . . .
C53 S2 C38 N3 -179.3(13) . . . .
C53 S2 C38 N4 -0.4(11) . . . .
C38 N4 C39 C40 71.7(17) . . . .
C46 N4 C39 C40 -116.9(14) . . . .
C38 N4 C39 C44 -105.5(15) . . . .
C46 N4 C39 C44 66.0(16) . . . .
C44 C39 C40 C41 1(2) . . . .
N4 C39 C40 C41 -176.5(12) . . . .
C39 C40 C41 C42 1(2) . . . .
C40 C41 C42 C43 -1(2) . . . .
C40 C41 C42 C45 -179.8(13) . . . .
C41 C42 C43 C44 1(2) . . . .
C45 C42 C43 C44 179.6(13) . . . .
C40 C39 C44 C43 -1(2) . . . .
N4 C39 C44 C43 176.3(12) . . . .
C42 C43 C44 C39 0(2) . . . .
C38 N4 C46 C47 -127.3(12) . . . .
C39 N4 C46 C47 61.0(14) . . . .
C38 N4 C46 C53 -6.4(15) . . . .
C39 N4 C46 C53 -178.0(10) . . . .
N4 C46 C47 C52 51.5(16) . . . .
C53 C46 C47 C52 -66.2(15) . . . .
N4 C46 C47 C48 -135.0(12) . . . .
C53 C46 C47 C48 107.3(14) . . . .
C52 C47 C48 C49 -4(2) . . . .
C46 C47 C48 C49 -177.4(12) . . . .
C47 C48 C49 C50 4(2) . . . .
C48 C49 C50 C51 -3(2) . . . .
C48 C49 C50 Br2 177.9(10) . . . .
C49 C50 C51 C52 3(2) . . . .
Br2 C50 C51 C52 -178.6(9) . . . .
C48 C47 C52 C51 3(2) . . . .
C46 C47 C52 C51 176.6(12) . . . .
C50 C51 C52 C47 -2.5(19) . . . .
N4 C46 C53 C54 -169.6(12) . . . .
C47 C46 C53 C54 -48.0(17) . . . .
N4 C46 C53 S2 5.7(12) . . . .
C47 C46 C53 S2 127.4(10) . . . .
C38 S2 C53 C54 171.8(13) . . . .
C38 S2 C53 C46 -3.3(10) . . . .
C46 C53 C54 C55 -177.5(12) . . . .
S2 C53 C54 C55 8(2) . . . .
C53 C54 C55 C60 -164.8(15) . . . .
C53 C54 C55 C56 13(2) . . . .
C60 C55 C56 C57 0(2) . . . .
C54 C55 C56 C57 -178.3(15) . . . .
C55 C56 C57 C58 -1(2) . . . .
C56 C57 C58 C59 0(3) . . . .
C57 C58 C59 C60 2(3) . . . .
C58 C59 C60 C55 -3(3) . . . .
C56 C55 C60 C59 2(2) . . . .
C54 C55 C60 C59 -179.6(15) . . . .
